data_1503092
loop_
_publ_author_name
'Minami, Yasunori'
'Kuniyasu, Hitoshi'
'Sanagawa, Atsushi'
'Kambe, Nobuaki'

_publ_section_title
;
 Pd-catalyzed regioselective iminothiolation of alkynes: a remarkable
 effect of the CF3 group of iminosulfides.
;
_journal_issue 17
_journal_name_full 'Organic letters'
_journal_page_first 3744
_journal_page_last 3747
_journal_paper_doi 10.1021/ol101289k
_journal_volume 12
_journal_year 2010
_chemical_formula_moiety 'C26 H22 F3 N O2 S '
_chemical_formula_sum 'C26 H22 F3 N O2 S'
_chemical_formula_weight 469.51
_chemical_name_systematic
; 
 ? 
;
_space_group_IT_number 61
_symmetry_cell_setting orthorhombic
_symmetry_Int_Tables_number 61
_symmetry_space_group_name_Hall '-P 2ac 2ab'
_symmetry_space_group_name_H-M 'P b c a'
_atom_sites_solution_hydrogens geom
_atom_sites_solution_primary direct
_atom_sites_solution_secondary difmap
_audit_creation_method SHELXL-97
_cell_angle_alpha 90.00
_cell_angle_beta 90.00
_cell_angle_gamma 90.00
_cell_formula_units_Z 8
_cell_length_a 15.2284(7)
_cell_length_b 17.6487(8)
_cell_length_c 17.8733(9)
_cell_measurement_reflns_used 20399
_cell_measurement_temperature 273(2)
_cell_measurement_theta_max 71.4
_cell_measurement_theta_min 3.5
_cell_volume 4803.7(4)
_computing_structure_refinement 'SHELXL-97 (Sheldrick, 1997)'
_computing_structure_solution 'SHELXS-97 (Sheldrick, 1990)'
_diffrn_ambient_temperature 273(2)
_diffrn_detector_area_resol_mean 10.00
_diffrn_measured_fraction_theta_full 0.994
_diffrn_measured_fraction_theta_max 0.994
_diffrn_measurement_device_type 'Rigaku RAXIS-RAPID'
_diffrn_measurement_method \w
_diffrn_radiation_monochromator graphite
_diffrn_radiation_source 'fine-focus sealed tube'
_diffrn_radiation_type CuK\a
_diffrn_radiation_wavelength 1.54187
_diffrn_reflns_av_R_equivalents 0.0895
_diffrn_reflns_av_sigmaI/netI 0.0381
_diffrn_reflns_limit_h_max 18
_diffrn_reflns_limit_h_min -18
_diffrn_reflns_limit_k_max 21
_diffrn_reflns_limit_k_min -21
_diffrn_reflns_limit_l_max 20
_diffrn_reflns_limit_l_min -21
_diffrn_reflns_number 75423
_diffrn_reflns_theta_full 71.68
_diffrn_reflns_theta_max 71.68
_diffrn_reflns_theta_min 4.56
_exptl_absorpt_coefficient_mu 1.598
_exptl_absorpt_correction_T_max 0.8565
_exptl_absorpt_correction_T_min 0.4473
_exptl_absorpt_correction_type multi-scan
_exptl_crystal_colour colorless
_exptl_crystal_density_diffrn 1.298
_exptl_crystal_density_method 'not measured'
_exptl_crystal_description platelet
_exptl_crystal_F_000 1952
_exptl_crystal_size_max 0.60
_exptl_crystal_size_mid 0.50
_exptl_crystal_size_min 0.10
_refine_diff_density_max 0.312
_refine_diff_density_min -0.588
_refine_diff_density_rms 0.100
_refine_ls_extinction_method none
_refine_ls_goodness_of_fit_ref 1.140
_refine_ls_hydrogen_treatment constr
_refine_ls_matrix_type full
_refine_ls_number_parameters 299
_refine_ls_number_reflns 4666
_refine_ls_number_restraints 0
_refine_ls_restrained_S_all 1.140
_refine_ls_R_factor_all 0.0790
_refine_ls_R_factor_gt 0.0661
_refine_ls_shift/su_max 0.049
_refine_ls_shift/su_mean 0.009
_refine_ls_structure_factor_coef Fsqd
_refine_ls_weighting_details 'calc w=1/[\s^2^(Fo^2^)+(0.1010P)^2^+1.2115P] where P=(Fo^2^+2Fc^2^)/3'
_refine_ls_weighting_scheme calc
_refine_ls_wR_factor_gt 0.1704
_refine_ls_wR_factor_ref 0.1885
_reflns_number_gt 3589
_reflns_number_total 4666
_reflns_threshold_expression >2sigma(I)
_cod_data_source_file ol101289k_si_002.cif
_cod_data_source_block cis3l
_cod_database_code 1503092

loop_
_symmetry_equiv_pos_as_xyz
'x, y, z'
'-x+1/2, y+1/2, z'
'x, -y+1/2, z+1/2'
'-x+1/2, -y, z+1/2'
'-x, -y, -z'
'x-1/2, -y-1/2, -z'
'-x, y-1/2, -z-1/2'
'x-1/2, y, -z-1/2'

loop_
_atom_site_label
_atom_site_type_symbol
_atom_site_fract_x
_atom_site_fract_y
_atom_site_fract_z
_atom_site_U_iso_or_equiv
_atom_site_adp_type
_atom_site_occupancy
_atom_site_symmetry_multiplicity
_atom_site_calc_flag
_atom_site_refinement_flags
S1 S 0.52303(4) 0.34690(3) 0.19182(4) 0.0533(2) Uani 1 1 d .
F1 F 0.47335(12) 0.37086(15) 0.38500(12) 0.0998(7) Uani 1 1 d .
F2 F 0.35913(12) 0.30830(10) 0.41478(9) 0.0770(5) Uani 1 1 d .
F3 F 0.35392(14) 0.42888(10) 0.40931(10) 0.0890(6) Uani 1 1 d .
O1 O 0.24202(10) 0.23586(11) 0.29102(11) 0.0651(5) Uani 1 1 d .
O2 O 0.36014(11) 0.16080(9) 0.29849(10) 0.0546(4) Uani 1 1 d .
N1 N 0.33378(14) 0.42247(11) 0.26438(13) 0.0602(6) Uani 1 1 d .
C1 C 0.38708(18) 0.36848(15) 0.37621(16) 0.0608(6) Uani 1 1 d .
C2 C 0.36352(15) 0.36263(13) 0.29410(15) 0.0507(6) Uani 1 1 d .
C3 C 0.30813(18) 0.42468(15) 0.18790(16) 0.0609(7) Uani 1 1 d .
C4 C 0.3466(2) 0.47809(16) 0.14187(19) 0.0772(9) Uani 1 1 d .
H13 H 0.3900 0.5100 0.1605 0.093 Uiso 1 1 calc R
C5 C 0.3205(3) 0.4840(2) 0.0683(2) 0.0909(11) Uani 1 1 d .
H14 H 0.3481 0.5184 0.0367 0.109 Uiso 1 1 calc R
C6 C 0.2541(3) 0.4393(2) 0.0414(2) 0.0913(11) Uani 1 1 d .
H15 H 0.2363 0.4442 -0.0082 0.110 Uiso 1 1 calc R
C7 C 0.2136(2) 0.3871(2) 0.0873(2) 0.0846(9) Uani 1 1 d .
H16 H 0.1682 0.3572 0.0689 0.102 Uiso 1 1 calc R
C8 C 0.2408(2) 0.37925(18) 0.16116(18) 0.0715(8) Uani 1 1 d .
H17 H 0.2140 0.3439 0.1923 0.086 Uiso 1 1 calc R
C9 C 0.54556(15) 0.33563(12) 0.09513(14) 0.0488(5) Uani 1 1 d .
C10 C 0.63119(15) 0.32354(15) 0.07173(15) 0.0566(6) Uani 1 1 d .
H10 H 0.6763 0.3208 0.1067 0.068 Uiso 1 1 calc R
C11 C 0.64943(16) 0.31552(17) -0.00368(16) 0.0637(7) Uani 1 1 d .
H9 H 0.7071 0.3077 -0.0188 0.076 Uiso 1 1 calc R
C12 C 0.58349(17) 0.31892(15) -0.05727(15) 0.0584(6) Uani 1 1 d .
C13 C 0.49830(18) 0.33068(15) -0.03244(16) 0.0611(7) Uani 1 1 d .
H12 H 0.4530 0.3328 -0.0672 0.073 Uiso 1 1 calc R
C14 C 0.47905(15) 0.33924(15) 0.04222(16) 0.0569(6) Uani 1 1 d .
H11 H 0.4214 0.3475 0.0573 0.068 Uiso 1 1 calc R
C15 C 0.6030(2) 0.3094(2) -0.13916(17) 0.0805(9) Uani 1 1 d .
H6 H 0.6498 0.2735 -0.1454 0.097 Uiso 1 1 calc R
H7 H 0.6202 0.3573 -0.1600 0.097 Uiso 1 1 calc R
H8 H 0.5515 0.2913 -0.1644 0.097 Uiso 1 1 calc R
C16 C 0.3620(3) 0.02875(18) 0.3221(3) 0.0984(12) Uani 1 1 d .
H1 H 0.4019 0.0367 0.3630 0.118 Uiso 1 1 calc R
H2 H 0.3948 0.0214 0.2768 0.118 Uiso 1 1 calc R
H3 H 0.3268 -0.0152 0.3318 0.118 Uiso 1 1 calc R
C17 C 0.30449(19) 0.09581(16) 0.31395(18) 0.0698(8) Uani 1 1 d .
H4 H 0.2633 0.0881 0.2732 0.084 Uiso 1 1 calc R
H5 H 0.2714 0.1041 0.3596 0.084 Uiso 1 1 calc R
C18 C 0.31973(14) 0.22563(13) 0.28384(13) 0.0474(5) Uani 1 1 d .
C19 C 0.38054(13) 0.28698(12) 0.25868(14) 0.0470(5) Uani 1 1 d .
C20 C 0.44490(13) 0.27516(13) 0.20770(13) 0.0457(5) Uani 1 1 d .
C21 C 0.45329(14) 0.20338(13) 0.16584(13) 0.0460(5) Uani 1 1 d .
C22 C 0.53228(15) 0.16417(14) 0.16338(16) 0.0548(6) Uani 1 1 d .
H19 H 0.5823 0.1846 0.1854 0.066 Uiso 1 1 calc R
C23 C 0.53617(19) 0.09451(17) 0.12803(19) 0.0721(8) Uani 1 1 d .
H18 H 0.5886 0.0675 0.1276 0.087 Uiso 1 1 calc R
C24 C 0.4630(2) 0.06483(17) 0.09356(19) 0.0766(9) Uani 1 1 d .
H22 H 0.4661 0.0179 0.0701 0.092 Uiso 1 1 calc R
C25 C 0.3856(2) 0.10470(16) 0.09389(17) 0.0686(7) Uani 1 1 d .
H21 H 0.3365 0.0850 0.0700 0.082 Uiso 1 1 calc R
C26 C 0.38041(16) 0.17361(14) 0.12942(15) 0.0553(6) Uani 1 1 d .
H20 H 0.3279 0.2005 0.1291 0.066 Uiso 1 1 calc R

loop_
_atom_site_aniso_label
_atom_site_aniso_U_11
_atom_site_aniso_U_22
_atom_site_aniso_U_33
_atom_site_aniso_U_23
_atom_site_aniso_U_13
_atom_site_aniso_U_12
S1 0.0469(3) 0.0515(4) 0.0617(4) -0.0085(3) 0.0053(2) -0.0101(2)
F1 0.0626(11) 0.147(2) 0.0898(14) -0.0274(13) -0.0111(9) -0.0137(10)
F2 0.0986(13) 0.0676(10) 0.0649(10) -0.0008(8) -0.0050(8) -0.0058(9)
F3 0.1287(16) 0.0682(11) 0.0700(11) -0.0238(8) 0.0079(10) 0.0137(10)
O1 0.0416(9) 0.0663(12) 0.0873(14) -0.0001(9) 0.0116(8) -0.0009(8)
O2 0.0455(9) 0.0461(9) 0.0720(12) 0.0024(8) 0.0010(8) -0.0024(6)
N1 0.0589(12) 0.0492(11) 0.0724(15) -0.0083(10) 0.0064(10) 0.0061(9)
C1 0.0595(14) 0.0567(14) 0.0664(16) -0.0130(12) 0.0025(12) -0.0012(11)
C2 0.0445(12) 0.0460(12) 0.0617(15) -0.0082(10) 0.0068(10) -0.0008(9)
C3 0.0653(16) 0.0489(14) 0.0686(17) -0.0053(11) 0.0046(12) 0.0161(11)
C4 0.088(2) 0.0501(15) 0.093(2) 0.0077(15) 0.0061(17) 0.0110(14)
C5 0.113(3) 0.070(2) 0.090(3) 0.0226(18) 0.013(2) 0.027(2)
C6 0.114(3) 0.085(2) 0.075(2) 0.0071(18) -0.002(2) 0.043(2)
C7 0.090(2) 0.082(2) 0.082(2) -0.0018(18) -0.0151(18) 0.0172(18)
C8 0.0734(18) 0.0666(17) 0.0746(19) -0.0006(15) -0.0064(15) 0.0073(14)
C9 0.0411(11) 0.0435(11) 0.0619(15) 0.0019(10) 0.0001(10) -0.0026(9)
C10 0.0412(12) 0.0676(15) 0.0610(16) 0.0040(12) -0.0009(11) -0.0019(10)
C11 0.0463(13) 0.0797(18) 0.0652(17) 0.0017(13) 0.0101(11) 0.0015(12)
C12 0.0606(15) 0.0569(14) 0.0577(15) 0.0011(11) 0.0021(12) -0.0016(11)
C13 0.0529(14) 0.0650(15) 0.0653(17) 0.0004(13) -0.0102(12) 0.0024(11)
C14 0.0409(12) 0.0631(15) 0.0667(17) -0.0013(12) 0.0005(11) 0.0039(10)
C15 0.086(2) 0.092(2) 0.0635(19) -0.0013(16) 0.0050(16) -0.0005(18)
C16 0.099(3) 0.0510(17) 0.145(4) 0.0137(19) -0.014(2) -0.0090(16)
C17 0.0647(16) 0.0545(15) 0.090(2) 0.0094(14) 0.0011(14) -0.0175(12)
C18 0.0417(11) 0.0477(12) 0.0527(13) -0.0069(10) 0.0034(9) -0.0021(9)
C19 0.0407(11) 0.0433(11) 0.0571(14) -0.0048(10) 0.0019(9) -0.0006(9)
C20 0.0364(10) 0.0457(12) 0.0549(13) -0.0043(10) -0.0007(9) 0.0002(8)
C21 0.0418(11) 0.0469(12) 0.0494(12) -0.0042(10) 0.0021(9) -0.0004(9)
C22 0.0451(12) 0.0532(14) 0.0662(16) -0.0058(11) 0.0029(11) 0.0049(10)
C23 0.0662(17) 0.0598(16) 0.090(2) -0.0156(15) 0.0059(15) 0.0137(13)
C24 0.088(2) 0.0537(16) 0.089(2) -0.0236(15) 0.0054(16) 0.0018(14)
C25 0.0704(17) 0.0628(16) 0.0725(18) -0.0175(14) -0.0072(14) -0.0147(13)
C26 0.0470(12) 0.0569(14) 0.0619(15) -0.0110(11) -0.0043(11) -0.0027(10)

loop_
_atom_type_symbol
_atom_type_description
_atom_type_scat_dispersion_real
_atom_type_scat_dispersion_imag
_atom_type_scat_source
C C 0.0181 0.0091 'International Tables Vol C Tables 4.2.6.8 and 6.1.1.4'
H H 0.0000 0.0000 'International Tables Vol C Tables 4.2.6.8 and 6.1.1.4'
F F 0.0727 0.0534 'International Tables Vol C Tables 4.2.6.8 and 6.1.1.4'
N N 0.0311 0.0180 'International Tables Vol C Tables 4.2.6.8 and 6.1.1.4'
O O 0.0492 0.0322 'International Tables Vol C Tables 4.2.6.8 and 6.1.1.4'
S S 0.3331 0.5567 'International Tables Vol C Tables 4.2.6.8 and 6.1.1.4'

loop_
_geom_angle_atom_site_label_1
_geom_angle_atom_site_label_2
_geom_angle_atom_site_label_3
_geom_angle
C20 S1 C9 101.96(11)
C18 O2 C17 116.64(19)
C2 N1 C3 121.6(2)
F3 C1 F1 107.5(2)
F3 C1 F2 106.8(2)
F1 C1 F2 106.3(2)
F3 C1 C2 113.5(2)
F1 C1 C2 110.6(2)
F2 C1 C2 111.7(2)
N1 C2 C19 128.8(2)
N1 C2 C1 115.8(2)
C19 C2 C1 115.4(2)
C4 C3 C8 120.2(3)
C4 C3 N1 118.4(3)
C8 C3 N1 121.2(3)
C5 C4 C3 119.9(3)
C5 C4 H13 120.1
C3 C4 H13 120.1
C6 C5 C4 120.3(3)
C6 C5 H14 119.8
C4 C5 H14 119.9
C5 C6 C7 120.4(3)
C5 C6 H15 119.8
C7 C6 H15 119.8
C6 C7 C8 119.9(4)
C6 C7 H16 120.1
C8 C7 H16 120.1
C3 C8 C7 119.3(3)
C3 C8 H17 120.3
C7 C8 H17 120.3
C10 C9 C14 119.2(2)
C10 C9 S1 119.57(19)
C14 C9 S1 121.20(19)
C11 C10 C9 119.9(2)
C11 C10 H10 120.0
C9 C10 H10 120.0
C10 C11 C12 121.5(2)
C10 C11 H9 119.3
C12 C11 H9 119.3
C13 C12 C11 117.5(2)
C13 C12 C15 120.9(3)
C11 C12 C15 121.6(3)
C14 C13 C12 121.8(2)
C14 C13 H12 119.1
C12 C13 H12 119.1
C13 C14 C9 120.1(2)
C13 C14 H11 120.0
C9 C14 H11 120.0
C12 C15 H6 109.5
C12 C15 H7 109.5
H6 C15 H7 109.5
C12 C15 H8 109.5
H6 C15 H8 109.5
H7 C15 H8 109.5
C17 C16 H1 109.5
C17 C16 H2 109.5
H1 C16 H2 109.5
C17 C16 H3 109.5
H1 C16 H3 109.5
H2 C16 H3 109.5
O2 C17 C16 107.7(2)
O2 C17 H4 110.2
C16 C17 H4 110.2
O2 C17 H5 110.2
C16 C17 H5 110.2
H4 C17 H5 108.5
O1 C18 O2 124.4(2)
O1 C18 C19 122.2(2)
O2 C18 C19 113.41(18)
C20 C19 C18 122.6(2)
C20 C19 C2 123.1(2)
C18 C19 C2 114.26(19)
C19 C20 C21 122.4(2)
C19 C20 S1 119.13(17)
C21 C20 S1 118.48(16)
C22 C21 C26 119.2(2)
C22 C21 C20 121.2(2)
C26 C21 C20 119.5(2)
C23 C22 C21 119.6(2)
C23 C22 H19 120.2
C21 C22 H19 120.2
C24 C23 C22 120.5(3)
C24 C23 H18 119.7
C22 C23 H18 119.7
C25 C24 C23 119.9(3)
C25 C24 H22 120.1
C23 C24 H22 120.1
C24 C25 C26 120.3(3)
C24 C25 H21 119.8
C26 C25 H21 119.8
C25 C26 C21 120.3(2)
C25 C26 H20 119.8
C21 C26 H20 119.8

loop_
_geom_bond_atom_site_label_1
_geom_bond_atom_site_label_2
_geom_bond_distance
S1 C20 1.760(2)
S1 C9 1.773(3)
F1 C1 1.324(3)
F2 C1 1.336(3)
F3 C1 1.320(3)
O1 C18 1.204(3)
O2 C18 1.325(3)
O2 C17 1.453(3)
N1 C2 1.266(3)
N1 C3 1.422(4)
C1 C2 1.514(4)
C2 C19 1.500(3)
C3 C4 1.381(4)
C3 C8 1.387(4)
C4 C5 1.378(5)
C4 H13 0.9300
C5 C6 1.369(5)
C5 H14 0.9300
C6 C7 1.381(5)
C6 H15 0.9300
C7 C8 1.390(4)
C7 H16 0.9300
C8 H17 0.9300
C9 C10 1.386(3)
C9 C14 1.387(3)
C10 C11 1.383(4)
C10 H10 0.9300
C11 C12 1.389(4)
C11 H9 0.9300
C12 C13 1.387(4)
C12 C15 1.503(4)
C13 C14 1.374(4)
C13 H12 0.9300
C14 H11 0.9300
C15 H6 0.9600
C15 H7 0.9600
C15 H8 0.9600
C16 C17 1.480(4)
C16 H1 0.9600
C16 H2 0.9600
C16 H3 0.9600
C17 H4 0.9700
C17 H5 0.9700
C18 C19 1.494(3)
C19 C20 1.354(3)
C20 C21 1.477(3)
C21 C22 1.388(3)
C21 C26 1.390(3)
C22 C23 1.384(4)
C22 H19 0.9300
C23 C24 1.376(4)
C23 H18 0.9300
C24 C25 1.373(4)
C24 H22 0.9300
C25 C26 1.374(4)
C25 H21 0.9300
C26 H20 0.9300
